data_4061773
_journal_name_full Organometallics
_journal_paper_doi 10.1021/om050638p
_journal_year 2005
_chemical_formula_moiety 'C37 H31 Ir1 N2 O2'
_chemical_formula_sum 'C37 H31 Ir N2 O2'
_chemical_formula_weight 727.84
_space_group_IT_number 61
_symmetry_cell_setting orthorhombic
_symmetry_space_group_name_Hall '-P 2ac 2ab'
_symmetry_space_group_name_H-M 'P b c a'
_cell_angle_alpha 90.00
_cell_angle_beta 90.00
_cell_angle_gamma 90.00
_cell_formula_units_Z 8
_cell_length_a 12.4090(5)
_cell_length_b 17.3690(10)
_cell_length_c 28.4470(15)
_cell_measurement_temperature 200(2)
_cell_volume 6131.2(5)
_diffrn_ambient_temperature 200(2)
_exptl_crystal_density_diffrn 1.577
_cod_database_code 4061773

loop_
_symmetry_equiv_pos_as_xyz
'x, y, z'
'-x+1/2, -y, z+1/2'
'x+1/2, -y+1/2, -z'
'-x, y+1/2, -z+1/2'
'-x, -y, -z'
'x-1/2, y, -z-1/2'
'-x-1/2, y-1/2, z'
'x, -y-1/2, z-1/2'

loop_
_atom_site_label
_atom_site_type_symbol
_atom_site_fract_x
_atom_site_fract_y
_atom_site_fract_z
_atom_site_U_iso_or_equiv
_atom_site_adp_type
_atom_site_occupancy
_atom_site_symmetry_multiplicity
_atom_site_calc_flag
_atom_site_refinement_flags
_atom_site_disorder_assembly
_atom_site_disorder_group
Ir1 Ir 0.67120(4) 0.13657(3) 0.113114(18) 0.0330(2) Uani 1 1 d . . .
O1 O 0.7637(7) 0.2277(5) 0.0805(3) 0.035(2) Uani 1 1 d . . .
O2 O 0.6359(8) 0.2145(5) 0.1702(3) 0.042(3) Uani 1 1 d . . .
N1 N 0.5270(10) 0.1713(6) 0.0862(4) 0.036(3) Uani 1 1 d . . .
N2 N 0.8088(9) 0.0987(7) 0.1409(4) 0.037(3) Uani 1 1 d . . .
C1 C 0.5182(11) 0.2320(7) 0.0564(5) 0.036(3) Uani 1 1 d . . .
H1 H 0.5847 0.2545 0.0459 0.043 Uiso 1 1 d R . .
C2 C 0.4240(12) 0.2629(7) 0.0419(5) 0.037(4) Uani 1 1 d . . .
C3 C 0.4228(12) 0.3279(8) 0.0082(5) 0.047(4) Uani 1 1 d . . .
H3A H 0.4951 0.3390 -0.0017 0.056 Uiso 1 1 d R . .
H3B H 0.3926 0.3725 0.0233 0.056 Uiso 1 1 d R . .
H3C H 0.3799 0.3146 -0.0187 0.056 Uiso 1 1 d R . .
C4 C 0.3280(13) 0.2329(8) 0.0629(5) 0.044(4) Uani 1 1 d . . .
C5 C 0.2254(15) 0.2661(9) 0.0539(6) 0.063(5) Uani 1 1 d . . .
H5 H 0.2214 0.3070 0.0312 0.075 Uiso 1 1 d R . .
C6 C 0.1325(14) 0.2395(11) 0.0776(7) 0.068(5) Uani 1 1 d . . .
H6 H 0.0626 0.2605 0.0709 0.081 Uiso 1 1 d R . .
C7 C 0.1452(13) 0.1819(10) 0.1119(7) 0.064(5) Uani 1 1 d . . .
H7 H 0.0837 0.1652 0.1297 0.077 Uiso 1 1 d R . .
C8 C 0.2396(13) 0.1505(9) 0.1204(6) 0.059(5) Uani 1 1 d . . .
H8 H 0.2472 0.1104 0.1433 0.070 Uiso 1 1 d R . .
C9 C 0.3368(11) 0.1722(9) 0.0958(5) 0.039(4) Uani 1 1 d . . .
C10 C 0.4378(12) 0.1386(8) 0.1039(5) 0.040(4) Uani 1 1 d . . .
C11 C 0.4653(13) 0.0664(7) 0.1293(5) 0.040(4) Uani 1 1 d . . .
C12 C 0.3903(11) 0.0042(8) 0.1426(5) 0.042(4) Uani 1 1 d . . .
H12 H 0.3160 0.0075 0.1335 0.050 Uiso 1 1 d R . .
C13 C 0.4267(12) -0.0584(8) 0.1668(6) 0.050(4) Uani 1 1 d . . .
H13 H 0.3766 -0.0980 0.1755 0.060 Uiso 1 1 d R . .
C14 C 0.5340(12) -0.0647(9) 0.1805(5) 0.049(4) Uani 1 1 d . . .
H14 H 0.5577 -0.1076 0.1991 0.058 Uiso 1 1 d R . .
C15 C 0.6049(11) -0.0084(7) 0.1673(5) 0.038(4) Uani 1 1 d . . .
H15 H 0.6798 -0.0128 0.1752 0.045 Uiso 1 1 d R . .
C16 C 0.5769(10) 0.0565(7) 0.1406(5) 0.032(3) Uani 1 1 d . . .
C17 C 0.7167(11) 0.0655(7) 0.0624(5) 0.028(3) Uani 1 1 d . . .
C18 C 0.6638(12) 0.0491(8) 0.0203(5) 0.046(4) Uani 1 1 d . . .
H18 H 0.5926 0.0693 0.0156 0.055 Uiso 1 1 d R . .
C19 C 0.7114(15) 0.0043(9) -0.0146(5) 0.056(5) Uani 1 1 d . . .
H19 H 0.6736 -0.0066 -0.0433 0.067 Uiso 1 1 d R . .
C20 C 0.8136(13) -0.0257(8) -0.0092(6) 0.049(4) Uani 1 1 d . . .
H20 H 0.8484 -0.0546 -0.0336 0.059 Uiso 1 1 d R . .
C21 C 0.8664(12) -0.0128(8) 0.0336(5) 0.044(4) Uani 1 1 d . . .
H21 H 0.9389 -0.0308 0.0377 0.052 Uiso 1 1 d R . .
C22 C 0.8172(12) 0.0257(7) 0.0696(5) 0.036(4) Uani 1 1 d . . .
C23 C 0.8652(11) 0.0422(7) 0.1168(5) 0.035(3) Uani 1 1 d . . .
C24 C 0.9546(11) 0.0048(8) 0.1374(5) 0.036(3) Uani 1 1 d . . .
C25 C 1.0018(13) -0.0641(8) 0.1213(5) 0.048(4) Uani 1 1 d . . .
H25 H 0.9720 -0.0875 0.0936 0.058 Uiso 1 1 d R . .
C26 C 1.0889(15) -0.0988(10) 0.1424(6) 0.064(5) Uani 1 1 d . . .
H26 H 1.1198 -0.1453 0.1302 0.077 Uiso 1 1 d R . .
C27 C 1.1309(14) -0.0656(10) 0.1820(7) 0.062(5) Uani 1 1 d . . .
H27 H 1.1937 -0.0887 0.1958 0.074 Uiso 1 1 d R . .
C28 C 1.0872(12) -0.0021(10) 0.2023(5) 0.053(4) Uani 1 1 d . . .
H28 H 1.1160 0.0186 0.2309 0.063 Uiso 1 1 d R . .
C29 C 0.9958(11) 0.0353(8) 0.1805(5) 0.038(4) Uani 1 1 d . . .
C30 C 0.9434(12) 0.0986(9) 0.2026(5) 0.045(4) Uani 1 1 d . . .
C31 C 0.9840(19) 0.1372(10) 0.2454(6) 0.090(7) Uani 1 1 d . . .
H31A H 1.0495 0.1122 0.2549 0.108 Uiso 1 1 d R . .
H31B H 0.9314 0.1325 0.2700 0.108 Uiso 1 1 d R . .
H31C H 0.9980 0.1906 0.2394 0.108 Uiso 1 1 d R . .
C32 C 0.8515(13) 0.1231(8) 0.1823(5) 0.047(4) Uani 1 1 d . . .
H32 H 0.8154 0.1623 0.2002 0.056 Uiso 1 1 d R . .
C33 C 0.8446(13) 0.3440(8) 0.0685(6) 0.052(4) Uani 1 1 d . . .
H33A H 0.8518 0.3934 0.0834 0.063 Uiso 1 1 d R . .
H33B H 0.8136 0.3504 0.0379 0.063 Uiso 1 1 d R . .
H33C H 0.9143 0.3205 0.0657 0.063 Uiso 1 1 d R . .
C34 C 0.7779(12) 0.2938(8) 0.0976(5) 0.039(4) Uani 1 1 d . . .
C35 C 0.7306(12) 0.3202(7) 0.1387(6) 0.047(4) Uani 1 1 d . . .
H35 H 0.7403 0.3729 0.1478 0.056 Uiso 1 1 d R . .
C36 C 0.6690(12) 0.2848(7) 0.1724(5) 0.040(4) Uani 1 1 d . . .
C37 C 0.6310(15) 0.3272(9) 0.2167(5) 0.061(5) Uani 1 1 d . . .
H37A H 0.6574 0.3791 0.2162 0.073 Uiso 1 1 d R . .
H37B H 0.6571 0.3014 0.2442 0.073 Uiso 1 1 d R . .
H37C H 0.5536 0.3277 0.2170 0.073 Uiso 1 1 d R . .

loop_
_atom_site_aniso_label
_atom_site_aniso_U_11
_atom_site_aniso_U_22
_atom_site_aniso_U_33
_atom_site_aniso_U_23
_atom_site_aniso_U_13
_atom_site_aniso_U_12
Ir1 0.0376(3) 0.0278(3) 0.0335(4) 0.0016(3) -0.0012(3) 0.0011(3)
O1 0.040(6) 0.031(6) 0.034(6) 0.003(4) 0.003(5) -0.008(5)
O2 0.052(7) 0.043(6) 0.031(6) 0.000(4) 0.002(5) -0.004(5)
N1 0.050(8) 0.026(6) 0.033(7) 0.003(5) -0.006(6) 0.006(6)
N2 0.039(7) 0.038(7) 0.034(7) 0.002(6) 0.009(6) -0.002(6)
C1 0.028(8) 0.027(8) 0.052(10) 0.000(7) -0.007(7) -0.009(7)
C2 0.042(9) 0.021(7) 0.047(10) 0.001(6) -0.017(8) 0.008(7)
C3 0.053(10) 0.037(9) 0.051(10) 0.017(8) -0.018(8) -0.006(8)
C4 0.056(10) 0.036(8) 0.041(9) 0.004(7) -0.014(9) 0.006(9)
C5 0.068(13) 0.043(10) 0.077(13) 0.012(9) -0.032(11) 0.018(10)
C6 0.037(10) 0.070(13) 0.096(16) 0.011(11) -0.009(11) 0.011(10)
C7 0.037(10) 0.060(12) 0.094(15) 0.010(11) 0.008(10) -0.006(8)
C8 0.039(10) 0.054(11) 0.083(13) 0.007(9) -0.002(9) 0.015(8)
C9 0.022(8) 0.042(9) 0.053(9) -0.006(7) 0.001(7) -0.001(7)
C10 0.050(10) 0.038(8) 0.034(9) -0.003(7) 0.000(7) -0.008(8)
C11 0.057(10) 0.021(8) 0.042(9) 0.000(6) -0.006(8) 0.002(7)
C12 0.027(8) 0.038(9) 0.060(10) -0.002(8) -0.001(7) -0.003(7)
C13 0.043(10) 0.024(8) 0.083(12) 0.027(8) 0.011(9) 0.001(7)
C14 0.043(10) 0.048(10) 0.055(11) 0.023(8) 0.016(8) 0.003(8)
C15 0.029(8) 0.031(8) 0.053(9) 0.012(7) -0.008(7) 0.006(7)
C16 0.022(8) 0.035(8) 0.040(9) 0.003(7) -0.004(7) 0.010(6)
C17 0.034(8) 0.020(7) 0.031(8) 0.006(6) -0.009(7) -0.005(6)
C18 0.037(9) 0.043(9) 0.056(11) 0.012(8) -0.010(8) -0.006(8)
C19 0.092(14) 0.055(10) 0.021(9) -0.013(8) 0.002(9) -0.019(10)
C20 0.057(11) 0.035(9) 0.054(11) 0.000(7) 0.014(9) 0.014(8)
C21 0.045(9) 0.050(10) 0.035(9) 0.001(8) 0.000(8) 0.001(8)
C22 0.054(10) 0.029(8) 0.025(8) -0.007(6) 0.002(8) 0.003(7)
C23 0.028(7) 0.026(7) 0.051(10) 0.005(7) 0.013(8) 0.005(6)
C24 0.039(9) 0.032(8) 0.037(9) 0.012(7) 0.002(7) 0.004(7)
C25 0.050(10) 0.048(10) 0.047(10) 0.011(8) -0.007(8) -0.001(8)
C26 0.076(13) 0.051(11) 0.065(13) 0.004(10) 0.003(11) 0.021(10)
C27 0.048(11) 0.062(13) 0.076(14) 0.004(10) 0.001(10) 0.025(9)
C28 0.049(10) 0.075(13) 0.033(9) 0.001(9) -0.024(8) -0.005(9)
C29 0.028(8) 0.040(9) 0.047(10) 0.011(7) -0.007(7) -0.002(7)
C30 0.040(9) 0.045(9) 0.049(10) -0.001(8) -0.012(8) 0.003(8)
C31 0.130(18) 0.083(13) 0.057(12) -0.003(11) -0.042(13) 0.032(14)
C32 0.062(12) 0.036(9) 0.042(10) -0.008(7) -0.016(8) -0.008(8)
C33 0.062(11) 0.031(9) 0.064(11) 0.004(7) -0.005(9) -0.008(8)
C34 0.045(9) 0.017(8) 0.055(10) 0.002(7) 0.000(8) -0.003(7)
C35 0.053(10) 0.009(7) 0.079(12) -0.006(7) 0.000(9) -0.012(7)
C36 0.037(8) 0.020(7) 0.063(11) -0.006(7) -0.003(8) -0.004(7)
C37 0.086(13) 0.051(10) 0.047(10) -0.014(8) 0.002(10) -0.015(10)

loop_
_geom_bond_atom_site_label_1
_geom_bond_atom_site_label_2
_geom_bond_distance
_geom_bond_site_symmetry_2
_geom_bond_publ_flag
Ir1 C16 1.978(13) . ?
Ir1 C17 1.981(13) . ?
Ir1 N2 1.993(11) . ?
Ir1 N1 2.038(11) . ?
Ir1 O2 2.159(9) . ?
Ir1 O1 2.163(8) . ?
O1 C34 1.260(15) . ?
O2 C36 1.290(14) . ?
N1 C10 1.344(17) . ?
N1 C1 1.356(16) . ?
N2 C23 1.387(17) . ?
N2 C32 1.359(17) . ?
C1 C2 1.351(17) . ?
C1 H1 0.9607 . ?
C2 C4 1.430(19) . ?
C2 C3 1.480(17) . ?
C3 H3A 0.9600 . ?
C3 H3B 0.9617 . ?
C3 H3C 0.9604 . ?
C4 C9 1.416(19) . ?
C4 C5 1.42(2) . ?
C5 C6 1.41(2) . ?
C5 H5 0.9613 . ?
C6 C7 1.41(2) . ?
C6 H6 0.9601 . ?
C7 C8 1.32(2) . ?
C7 H7 0.9607 . ?
C8 C9 1.44(2) . ?
C8 H8 0.9583 . ?
C9 C10 1.40(2) . ?
C10 C11 1.485(19) . ?
C11 C16 1.433(19) . ?
C11 C12 1.477(18) . ?
C12 C13 1.364(18) . ?
C12 H12 0.9594 . ?
C13 C14 1.392(19) . ?
C13 H13 0.9596 . ?
C14 C15 1.367(18) . ?
C14 H14 0.9600 . ?
C15 C16 1.403(17) . ?
C15 H15 0.9593 . ?
C17 C18 1.395(18) . ?
C17 C22 1.440(18) . ?
C18 C19 1.39(2) . ?
C18 H18 0.9600 . ?
C19 C20 1.38(2) . ?
C19 H19 0.9604 . ?
C20 C21 1.40(2) . ?
C20 H20 0.9593 . ?
C21 C22 1.367(18) . ?
C21 H21 0.9595 . ?
C22 C23 1.499(19) . ?
C23 C24 1.412(18) . ?
C24 C25 1.410(19) . ?
C24 C29 1.430(19) . ?
C25 C26 1.38(2) . ?
C25 H25 0.9606 . ?
C26 C27 1.37(2) . ?
C26 H26 0.9591 . ?
C27 C28 1.36(2) . ?
C27 H27 0.9605 . ?
C28 C29 1.447(19) . ?
C28 H28 0.9584 . ?
C29 C30 1.424(19) . ?
C30 C32 1.347(19) . ?
C30 C31 1.48(2) . ?
C31 H31A 0.9603 . ?
C31 H31B 0.9604 . ?
C31 H31C 0.9589 . ?
C32 H32 0.9609 . ?
C33 C34 1.459(19) . ?
C33 H33A 0.9612 . ?
C33 H33B 0.9581 . ?
C33 H33C 0.9597 . ?
C34 C35 1.38(2) . ?
C35 C36 1.37(2) . ?
C35 H35 0.9588 . ?
C36 C37 1.534(19) . ?
C37 H37A 0.9592 . ?
C37 H37B 0.9580 . ?
C37 H37C 0.9605 . ?
